data_7107189
loop_
_publ_author_name
'Yan-Yan Yin'
'Xiao-Yan Chen'
'Xiao-Chang Cao'
'Wei Shi'
'Peng Cheng'

_publ_section_title
;
 Temperature-directed structural recurrence in low-symmetric Co(II)
 complexes and nanocrystals
;
_journal_name_full Chem.Commun.
_journal_page_first 705
_journal_paper_doi 10.1039/c1cc16336a
_journal_volume 48
_journal_year 2012
_chemical_absolute_configuration ad
_chemical_formula_sum 'C5 H8 Co N O5.5 S'
_chemical_formula_weight 261.11
_chemical_name_systematic
;
?
;
_space_group_IT_number 76
_symmetry_cell_setting tetragonal
_symmetry_space_group_name_Hall 'P 4w'
_symmetry_space_group_name_H-M 'P 41'
_atom_sites_solution_hydrogens geom
_atom_sites_solution_primary direct
_atom_sites_solution_secondary difmap
_audit_creation_method SHELXL-97
_cell_angle_alpha 90.00
_cell_angle_beta 90.00
_cell_angle_gamma 90.00
_cell_formula_units_Z 4
_cell_length_a 12.2640(17)
_cell_length_b 12.2640(17)
_cell_length_c 5.2535(11)
_cell_measurement_reflns_used 1565
_cell_measurement_temperature 293(2)
_cell_measurement_theta_max 27.46
_cell_measurement_theta_min 3.32
_cell_volume 790.2(2)
_computing_cell_refinement 'Bruker XSCANS'
_computing_data_collection 'Bruker XSCANS'
_computing_data_reduction 'Bruker SHELXTL'
_computing_molecular_graphics 'Bruker SHELXTL'
_computing_publication_material 'Bruker SHELXTL'
_computing_structure_refinement 'SHELXL-97 (Sheldrick, 1997)'
_computing_structure_solution 'SHELXS-97 (Sheldrick, 1990)'
_diffrn_ambient_temperature 293(2)
_diffrn_measured_fraction_theta_full 0.997
_diffrn_measured_fraction_theta_max 0.997
_diffrn_measurement_device_type 'Bruker P4'
_diffrn_measurement_method '\w scans'
_diffrn_radiation_monochromator graphite
_diffrn_radiation_source 'fine-focus sealed tube'
_diffrn_radiation_type MoK\a
_diffrn_radiation_wavelength 0.71073
_diffrn_reflns_av_R_equivalents 0.0824
_diffrn_reflns_av_sigmaI/netI 0.0968
_diffrn_reflns_limit_h_max 15
_diffrn_reflns_limit_h_min -15
_diffrn_reflns_limit_k_max 15
_diffrn_reflns_limit_k_min -14
_diffrn_reflns_limit_l_max 5
_diffrn_reflns_limit_l_min -6
_diffrn_reflns_number 4806
_diffrn_reflns_theta_full 27.46
_diffrn_reflns_theta_max 27.46
_diffrn_reflns_theta_min 3.32
_exptl_absorpt_coefficient_mu 2.431
_exptl_absorpt_correction_T_max 0.7931
_exptl_absorpt_correction_T_min 0.5291
_exptl_absorpt_correction_type none
_exptl_crystal_colour purple
_exptl_crystal_density_diffrn 2.195
_exptl_crystal_density_method 'not measured'
_exptl_crystal_description needle
_exptl_crystal_F_000 528
_exptl_crystal_size_max 0.30
_exptl_crystal_size_mid 0.10
_exptl_crystal_size_min 0.10
_refine_diff_density_max 0.454
_refine_diff_density_min -0.526
_refine_diff_density_rms 0.116
_refine_ls_abs_structure_details 'Flack H D (1983), Acta Cryst. A39, 876-881'
_refine_ls_abs_structure_Flack 0.01(3)
_refine_ls_extinction_method none
_refine_ls_goodness_of_fit_ref 1.102
_refine_ls_hydrogen_treatment constr
_refine_ls_matrix_type full
_refine_ls_number_parameters 128
_refine_ls_number_reflns 1565
_refine_ls_number_restraints 1
_refine_ls_restrained_S_all 1.102
_refine_ls_R_factor_all 0.0811
_refine_ls_R_factor_gt 0.0618
_refine_ls_shift/su_max 0.003
_refine_ls_shift/su_mean 0.000
_refine_ls_structure_factor_coef Fsqd
_refine_ls_weighting_details 'calc w=1/[\s^2^(Fo^2^)+(0.0306P)^2^+0.0000P] where P=(Fo^2^+2Fc^2^)/3'
_refine_ls_weighting_scheme calc
_refine_ls_wR_factor_gt 0.0853
_refine_ls_wR_factor_ref 0.0896
_reflns_number_gt 1314
_reflns_number_total 1565
_reflns_threshold_expression >2sigma(I)
_cod_data_source_file c1cc16336a.txt
_cod_data_source_block c
_cod_original_sg_symbol_H-M P4(1)
_cod_original_formula_sum 'C5 H8 Co N O5.50 S'
_cod_database_code 7107189

loop_
_symmetry_equiv_pos_as_xyz
'x, y, z'
'-x, -y, z+1/2'
'-y, x, z+1/4'
'y, -x, z+3/4'

loop_
_atom_site_label
_atom_site_type_symbol
_atom_site_fract_x
_atom_site_fract_y
_atom_site_fract_z
_atom_site_U_iso_or_equiv
_atom_site_adp_type
_atom_site_occupancy
_atom_site_symmetry_multiplicity
_atom_site_calc_flag
_atom_site_refinement_flags
Co1 Co 0.17871(6) 0.51530(6) 0.21753(16) 0.0129(2) Uani 1 1 d .
S1 S 0.06093(14) 0.19272(13) 0.1529(4) 0.0234(4) Uani 1 1 d .
N1 N 0.1159(4) 0.3736(3) 0.4019(10) 0.0133(12) Uani 1 1 d .
H8 H 0.0909 0.3957 0.5267 0.016 Uiso 1 1 d R
C1 C 0.0244(5) 0.3302(4) 0.2529(13) 0.0152(14) Uani 1 1 d .
H1 H -0.0415 0.3279 0.3585 0.018 Uiso 1 1 calc R
C2 C 0.0030(5) 0.3962(5) 0.0164(13) 0.0138(15) Uani 1 1 d .
C3 C 0.2035(4) 0.2936(4) 0.4350(14) 0.0139(14) Uani 1 1 d .
H3 H 0.2341 0.3024 0.6061 0.017 Uiso 1 1 calc R
C4 C 0.2931(5) 0.3139(5) 0.2428(13) 0.0145(14) Uani 1 1 d .
C5 C 0.1545(5) 0.1812(4) 0.4156(14) 0.0206(17) Uani 1 1 d .
H5C H 0.1166 0.1617 0.5711 0.025 Uiso 1 1 calc R
H5D H 0.2102 0.1270 0.3811 0.025 Uiso 1 1 calc R
O1 O -0.0818(3) 0.3721(3) -0.1026(9) 0.0225(12) Uani 1 1 d .
O2 O 0.0698(3) 0.4677(3) -0.0540(10) 0.0169(10) Uani 1 1 d .
O3 O 0.2927(3) 0.3988(3) 0.1140(9) 0.0189(11) Uani 1 1 d .
O4 O 0.3674(3) 0.2434(3) 0.2208(10) 0.0182(10) Uani 1 1 d .
O5 O 0.2905(3) 0.5501(4) 0.5020(9) 0.0328(13) Uani 1 1 d .
H5A H 0.2588 0.5775 0.6237 0.039 Uiso 1 1 calc R
H5B H 0.3583 0.5399 0.4687 0.039 Uiso 1 1 d R
O6 O 0.4872(18) 0.5046(13) 0.992(9) 0.108(9) Uani 0.50 1 d P

loop_
_atom_site_aniso_label
_atom_site_aniso_U_11
_atom_site_aniso_U_22
_atom_site_aniso_U_33
_atom_site_aniso_U_23
_atom_site_aniso_U_13
_atom_site_aniso_U_12
Co1 0.0114(4) 0.0121(4) 0.0150(4) -0.0020(4) 0.0007(4) 0.0002(4)
S1 0.0283(10) 0.0125(8) 0.0294(11) -0.0024(8) -0.0070(8) 0.0032(7)
N1 0.013(3) 0.015(3) 0.012(3) -0.002(2) -0.001(2) 0.004(2)
C1 0.015(3) 0.012(3) 0.019(4) -0.002(3) -0.001(3) -0.002(3)
C2 0.022(3) 0.007(3) 0.013(4) 0.001(3) -0.001(3) 0.005(3)
C3 0.015(3) 0.019(3) 0.007(4) 0.003(3) -0.004(3) 0.003(3)
C4 0.017(3) 0.017(3) 0.009(4) 0.001(3) -0.006(3) 0.001(3)
C5 0.021(3) 0.016(3) 0.025(5) 0.009(3) 0.003(3) 0.004(3)
O1 0.021(2) 0.017(2) 0.030(3) 0.001(2) -0.009(2) -0.002(2)
O2 0.018(2) 0.017(2) 0.016(2) 0.008(2) -0.005(2) -0.0042(18)
O3 0.016(2) 0.017(2) 0.023(3) 0.000(2) 0.005(2) 0.0078(19)
O4 0.016(2) 0.020(2) 0.018(2) 0.003(2) 0.000(2) 0.0091(19)
O5 0.019(2) 0.053(3) 0.027(3) -0.021(3) -0.004(2) 0.002(3)
O6 0.097(13) 0.043(8) 0.18(3) 0.018(15) 0.098(17) 0.030(9)

loop_
_atom_type_symbol
_atom_type_description
_atom_type_scat_dispersion_real
_atom_type_scat_dispersion_imag
_atom_type_scat_source
C C 0.0033 0.0016 'International Tables Vol C Tables 4.2.6.8 and 6.1.1.4'
H H 0.0000 0.0000 'International Tables Vol C Tables 4.2.6.8 and 6.1.1.4'
N N 0.0061 0.0033 'International Tables Vol C Tables 4.2.6.8 and 6.1.1.4'
O O 0.0106 0.0060 'International Tables Vol C Tables 4.2.6.8 and 6.1.1.4'
S S 0.1246 0.1234 'International Tables Vol C Tables 4.2.6.8 and 6.1.1.4'
Co Co 0.3494 0.9721 'International Tables Vol C Tables 4.2.6.8 and 6.1.1.4'

loop_
_geom_angle_atom_site_label_1
_geom_angle_atom_site_label_2
_geom_angle_atom_site_label_3
_geom_angle
_geom_angle_site_symmetry_1
_geom_angle_site_symmetry_3
O2 Co1 O1 97.77(17) . 2_565
O2 Co1 O5 175.20(18) . .
O1 Co1 O5 85.00(18) 2_565 .
O2 Co1 O3 93.48(17) . .
O1 Co1 O3 167.4(2) 2_565 .
O5 Co1 O3 83.39(18) . .
O2 Co1 O4 90.70(18) . 4_564
O1 Co1 O4 92.41(17) 2_565 4_564
O5 Co1 O4 93.11(18) . 4_564
O3 Co1 O4 93.20(17) . 4_564
O2 Co1 N1 81.24(19) . .
O1 Co1 N1 97.48(18) 2_565 .
O5 Co1 N1 94.53(19) . .
O3 Co1 N1 78.52(17) . .
O4 Co1 N1 168.0(2) 4_564 .
C5 S1 C1 90.5(3) . .
C1 N1 C3 112.4(4) . .
C1 N1 Co1 109.2(4) . .
C3 N1 Co1 109.6(3) . .
N1 C1 C2 112.2(5) . .
N1 C1 S1 107.5(4) . .
C2 C1 S1 107.6(4) . .
O1 C2 O2 124.1(6) . .
O1 C2 C1 115.5(6) . .
O2 C2 C1 120.3(6) . .
N1 C3 C5 108.2(4) . .
N1 C3 C4 110.0(5) . .
C5 C3 C4 113.3(5) . .
O3 C4 O4 121.9(6) . .
O3 C4 C3 119.9(5) . .
O4 C4 C3 118.2(6) . .
C3 C5 S1 103.5(4) . .
C2 O1 Co1 123.6(4) . 2_564
C2 O2 Co1 114.9(4) . .
C4 O3 Co1 116.0(4) . .
C4 O4 Co1 134.4(5) . 3_655
O6 O6 O6 165.6(17) 4_564 3_655

loop_
_geom_bond_atom_site_label_1
_geom_bond_atom_site_label_2
_geom_bond_distance
_geom_bond_site_symmetry_2
Co1 O2 2.040(4) .
Co1 O1 2.053(4) 2_565
Co1 O5 2.072(4) .
Co1 O3 2.071(4) .
Co1 O4 2.093(5) 4_564
Co1 N1 2.133(5) .
S1 C5 1.800(7) .
S1 C1 1.822(6) .
N1 C1 1.468(8) .
N1 C3 1.465(7) .
C1 C2 1.506(9) .
C2 O1 1.248(7) .
C2 O2 1.255(7) .
C3 C5 1.506(8) .
C3 C4 1.514(9) .
C4 O3 1.241(7) .
C4 O4 1.261(6) .
O1 Co1 2.053(4) 2_564
O4 Co1 2.093(4) 3_655
O6 O6 1.334(5) 4_564
O6 O6 1.334(5) 3_655
